data_4127040
loop_
_publ_author_name
'Liang, Qiuming'
'Salmon, Andrew'
'Kim, Patrick Jinhyung'
'Yan, Linfan'
'Song, Datong'

_publ_section_title
;
 Unusual Rearrangement of an N-Donor-Functionalized N-Heterocyclic Carbene
 Ligand on Group 8 Metals.
;
_journal_name_full 'Journal of the American Chemical Society'
_journal_paper_doi 10.1021/jacs.7b13097
_journal_year 2018
_chemical_formula_sum 'C33 H42 Fe N4'
_chemical_formula_weight 550.55
_space_group_crystal_system monoclinic
_space_group_IT_number 14
_space_group_name_Hall '-P 2ybc'
_space_group_name_H-M_alt 'P 1 21/c 1'
_symmetry_space_group_name_Hall '-P 2ybc'
_symmetry_space_group_name_H-M 'P 1 21/c 1'
_atom_sites_solution_hydrogens geom
_audit_creation_method SHELXL-2016/6
_cell_angle_alpha 90
_cell_angle_beta 96.648(4)
_cell_angle_gamma 90
_cell_formula_units_Z 8
_cell_length_a 29.871(4)
_cell_length_b 11.5282(13)
_cell_length_c 17.593(2)
_cell_measurement_reflns_used 50575
_cell_measurement_temperature 150(2)
_cell_measurement_theta_max 27.528
_cell_measurement_theta_min 1.895
_cell_volume 6017.6(13)
_computing_structure_refinement 'SHELXL-2016/6 (Sheldrick, 2016)'
_diffrn_ambient_temperature 150(2)
_diffrn_measured_fraction_theta_full 0.998
_diffrn_measured_fraction_theta_max 0.993
_diffrn_measurement_device_type 'Bruker Kappa Apex II'
_diffrn_measurement_method 'omega and phi scans'
_diffrn_radiation_type MoK\a
_diffrn_radiation_wavelength 0.71073
_diffrn_reflns_av_R_equivalents 0.1597
_diffrn_reflns_av_unetI/netI 0.2140
_diffrn_reflns_Laue_measured_fraction_full 0.998
_diffrn_reflns_Laue_measured_fraction_max 0.993
_diffrn_reflns_limit_h_max 38
_diffrn_reflns_limit_h_min -38
_diffrn_reflns_limit_k_max 10
_diffrn_reflns_limit_k_min -14
_diffrn_reflns_limit_l_max 22
_diffrn_reflns_limit_l_min -22
_diffrn_reflns_number 50575
_diffrn_reflns_point_group_measured_fraction_full 0.998
_diffrn_reflns_point_group_measured_fraction_max 0.993
_diffrn_reflns_theta_full 25.242
_diffrn_reflns_theta_max 27.528
_diffrn_reflns_theta_min 1.895
_exptl_absorpt_coefficient_mu 0.528
_exptl_absorpt_correction_T_max 0.7456
_exptl_absorpt_correction_T_min 0.6463
_exptl_absorpt_correction_type multi-scan
_exptl_absorpt_process_details SADABS
_exptl_crystal_colour brown
_exptl_crystal_density_diffrn 1.215
_exptl_crystal_description plate
_exptl_crystal_F_000 2352
_exptl_crystal_size_max 0.1
_exptl_crystal_size_mid 0.1
_exptl_crystal_size_min 0.02
_refine_diff_density_max 0.372
_refine_diff_density_min -0.426
_refine_diff_density_rms 0.078
_refine_ls_extinction_method none
_refine_ls_goodness_of_fit_ref 1.012
_refine_ls_hydrogen_treatment constr
_refine_ls_matrix_type full
_refine_ls_number_parameters 706
_refine_ls_number_reflns 13762
_refine_ls_number_restraints 0
_refine_ls_restrained_S_all 1.012
_refine_ls_R_factor_all 0.2291
_refine_ls_R_factor_gt 0.0882
_refine_ls_shift/su_max 0.000
_refine_ls_shift/su_mean 0.000
_refine_ls_structure_factor_coef Fsqd
_refine_ls_weighting_details 'w=1/[\s^2^(Fo^2^)+(0.0347P)^2^+12.3737P] where P=(Fo^2^+2Fc^2^)/3'
_refine_ls_weighting_scheme calc
_refine_ls_wR_factor_gt 0.1444
_refine_ls_wR_factor_ref 0.1835
_reflns_Friedel_coverage 0.000
_reflns_number_gt 5724
_reflns_number_total 13762
_reflns_threshold_expression 'I > 2\s(I)'
_cod_data_source_file ja7b13097_si_002.cif
_cod_data_source_block 4[Fe]
_cod_database_code 4127040
_shelx_shelxl_version_number 2016/6
_shelx_space_group_comment
;
The symmetry employed for this shelxl refinement is uniquely defined
by the following loop, which should always be used as a source of
symmetry information in preference to the above space-group names.
They are only intended as comments.
;

loop_
_space_group_symop_operation_xyz
'x, y, z'
'-x, y+1/2, -z+1/2'
'-x, -y, -z'
'x, -y-1/2, z-1/2'

loop_
_atom_site_label
_atom_site_type_symbol
_atom_site_fract_x
_atom_site_fract_y
_atom_site_fract_z
_atom_site_U_iso_or_equiv
_atom_site_adp_type
_atom_site_occupancy
_atom_site_site_symmetry_order
_atom_site_calc_flag
_atom_site_refinement_flags_posn
_atom_site_refinement_flags_adp
_atom_site_refinement_flags_occupancy
_atom_site_disorder_assembly
_atom_site_disorder_group
Fe1 Fe -0.38853(3) 0.65018(6) -0.00211(4) 0.0248(3) Uani 1 1 d . . . . .
N1 N -0.35588(14) 0.6435(4) -0.0962(2) 0.0242(10) Uani 1 1 d . . . . .
C1 C -0.32806(18) 0.5521(5) -0.1041(3) 0.0282(14) Uani 1 1 d . . . . .
H1A H -0.320759 0.503819 -0.060687 0.034 Uiso 1 1 calc R U . . .
Fe2 Fe -0.09891(3) 0.34232(8) -0.12271(5) 0.0412(4) Uani 1 1 d . . . . .
N2 N -0.38753(14) 0.8220(3) -0.0110(2) 0.0232(11) Uani 1 1 d . . . . .
C2 C -0.3097(2) 0.5236(5) -0.1694(3) 0.0357(15) Uani 1 1 d . . . . .
H2A H -0.289928 0.459346 -0.170985 0.043 Uiso 1 1 calc R U . . .
N3 N -0.39747(15) 0.9927(3) -0.0679(2) 0.0239(11) Uani 1 1 d . . . . .
C3 C -0.32143(19) 0.5943(5) -0.2344(3) 0.0331(15) Uani 1 1 d . . . . .
H3A H -0.310926 0.575611 -0.281884 0.040 Uiso 1 1 calc R U . . .
N4 N -0.30802(18) 0.6300(4) 0.1151(3) 0.0414(13) Uani 1 1 d . . . . .
C4 C -0.34777(19) 0.6886(4) -0.2285(3) 0.0300(14) Uani 1 1 d . . . . .
H4B H -0.356030 0.735405 -0.272300 0.036 Uiso 1 1 calc R U . . .
N5 N -0.10039(19) 0.5160(4) -0.1279(3) 0.0426(14) Uani 1 1 d . . . . .
C5 C -0.36326(18) 0.7189(4) -0.1576(3) 0.0219(12) Uani 1 1 d . . . . .
N6 N -0.12741(18) 0.3385(4) -0.2290(3) 0.0485(15) Uani 1 1 d . . . . .
C6 C -0.38402(18) 0.8260(4) -0.1499(3) 0.0266(13) Uani 1 1 d . . . . .
H6A H -0.394578 0.867500 -0.195121 0.032 Uiso 1 1 calc R U . . .
N7 N -0.17289(19) 0.3910(4) -0.3326(3) 0.0520(16) Uani 1 1 d . . . . .
C7 C -0.39015(18) 0.8757(4) -0.0792(3) 0.0244(13) Uani 1 1 d . . . . .
N8 N -0.0071(2) 0.3371(5) -0.1714(3) 0.0612(17) Uani 1 1 d . . . . .
C8 C -0.39256(18) 0.9067(4) 0.0434(3) 0.0278(14) Uani 1 1 d . . . . .
H8A H -0.391390 0.892926 0.096809 0.033 Uiso 1 1 calc R U . . .
C9 C -0.39925(19) 1.0103(5) 0.0102(3) 0.0279(14) Uani 1 1 d . . . . .
H9A H -0.404237 1.081681 0.034804 0.034 Uiso 1 1 calc R U . . .
C10 C -0.40015(19) 1.0809(4) -0.1268(3) 0.0233(13) Uani 1 1 d . . . . .
C11 C -0.36127(19) 1.1385(4) -0.1408(3) 0.0297(14) Uani 1 1 d . . . . .
C12 C -0.3644(2) 1.2238(5) -0.1969(3) 0.0332(15) Uani 1 1 d . . . . .
H12A H -0.337832 1.262940 -0.207759 0.040 Uiso 1 1 calc R U . . .
C13 C -0.4058(2) 1.2533(4) -0.2379(3) 0.0276(14) Uani 1 1 d . . . . .
C14 C -0.4440(2) 1.1947(4) -0.2219(3) 0.0279(14) Uani 1 1 d . . . . .
H14A H -0.472383 1.215060 -0.248538 0.033 Uiso 1 1 calc R U . . .
C15 C -0.44173(19) 1.1064(4) -0.1675(3) 0.0243(13) Uani 1 1 d . . . . .
C16 C -0.3163(2) 1.1100(5) -0.0967(3) 0.0450(18) Uani 1 1 d . . . . .
H16A H -0.310095 1.027033 -0.101733 0.067 Uiso 1 1 calc R U . . .
H16B H -0.317063 1.129034 -0.042530 0.067 Uiso 1 1 calc R U . . .
H16C H -0.292629 1.155241 -0.116983 0.067 Uiso 1 1 calc R U . . .
C17 C -0.4077(2) 1.3443(5) -0.2999(3) 0.0395(15) Uani 1 1 d . . . . .
H17A H -0.389425 1.411264 -0.281323 0.059 Uiso 1 1 calc R U . . .
H17B H -0.439025 1.368877 -0.313563 0.059 Uiso 1 1 calc R U . . .
H17C H -0.395957 1.311790 -0.345092 0.059 Uiso 1 1 calc R U . . .
C18 C -0.48255(19) 1.0355(5) -0.1546(3) 0.0341(15) Uani 1 1 d . . . . .
H18A H -0.509405 1.069528 -0.183422 0.051 Uiso 1 1 calc R U . . .
H18B H -0.486149 1.034958 -0.099965 0.051 Uiso 1 1 calc R U . . .
H18C H -0.478634 0.955797 -0.172130 0.051 Uiso 1 1 calc R U . . .
C19 C -0.4432(2) 0.5591(5) -0.0643(3) 0.0315(14) Uani 1 1 d . . . . .
C20 C -0.4179(2) 0.4848(5) -0.0111(3) 0.0311(14) Uani 1 1 d . . . . .
C21 C -0.41935(19) 0.5312(4) 0.0629(3) 0.0298(14) Uani 1 1 d . . . . .
C22 C -0.44505(19) 0.6342(5) 0.0558(3) 0.0314(14) Uani 1 1 d . . . . .
C23 C -0.46035(18) 0.6499(5) -0.0236(3) 0.0302(13) Uani 1 1 d . . . . .
C24 C -0.4509(2) 0.5406(5) -0.1498(3) 0.0467(18) Uani 1 1 d . . . . .
H24A H -0.425476 0.497693 -0.166423 0.070 Uiso 1 1 calc R U . . .
H24B H -0.453631 0.615955 -0.175767 0.070 Uiso 1 1 calc R U . . .
H24C H -0.478758 0.496200 -0.162794 0.070 Uiso 1 1 calc R U . . .
C25 C -0.3971(2) 0.3690(5) -0.0291(4) 0.0496(18) Uani 1 1 d . . . . .
H25A H -0.371400 0.352455 0.009323 0.074 Uiso 1 1 calc R U . . .
H25B H -0.386718 0.372427 -0.079919 0.074 Uiso 1 1 calc R U . . .
H25C H -0.419623 0.307414 -0.028249 0.074 Uiso 1 1 calc R U . . .
C26 C -0.4019(2) 0.4755(5) 0.1367(3) 0.0479(18) Uani 1 1 d . . . . .
H26A H -0.375079 0.429574 0.129794 0.072 Uiso 1 1 calc R U . . .
H26B H -0.425154 0.424713 0.153602 0.072 Uiso 1 1 calc R U . . .
H26C H -0.394014 0.535490 0.175447 0.072 Uiso 1 1 calc R U . . .
C27 C -0.4595(2) 0.7056(5) 0.1201(3) 0.0467(18) Uani 1 1 d . . . . .
H27A H -0.463478 0.786484 0.103634 0.070 Uiso 1 1 calc R U . . .
H27B H -0.436361 0.701305 0.164351 0.070 Uiso 1 1 calc R U . . .
H27C H -0.488039 0.675463 0.134393 0.070 Uiso 1 1 calc R U . . .
C28 C -0.4895(2) 0.7467(5) -0.0573(4) 0.0470(17) Uani 1 1 d . . . . .
H28A H -0.482852 0.817361 -0.027166 0.070 Uiso 1 1 calc R U . . .
H28B H -0.521246 0.725878 -0.056809 0.070 Uiso 1 1 calc R U . . .
H28C H -0.483419 0.760247 -0.110181 0.070 Uiso 1 1 calc R U . . .
C29 C -0.3387(2) 0.6403(5) 0.0665(3) 0.0310(14) Uani 1 1 d . . . . .
C30 C -0.2685(2) 0.5787(6) 0.1589(3) 0.0464(18) Uani 1 1 d . . . . .
C31 C -0.252(3) 0.486(7) 0.116(6) 0.078(13) Uani 0.5 1 d . . P A 1
H31A H -0.231313 0.438445 0.150277 0.117 Uiso 0.5 1 calc R U P A 1
H31B H -0.237000 0.516823 0.074696 0.117 Uiso 0.5 1 calc R U P A 1
H31C H -0.277886 0.437482 0.095243 0.117 Uiso 0.5 1 calc R U P A 1
C31A C -0.261(3) 0.454(8) 0.119(6) 0.078(13) Uani 0.5 1 d . . P A 2
H31D H -0.259905 0.464185 0.064301 0.117 Uiso 0.5 1 calc R U P A 2
H31E H -0.286157 0.401855 0.127304 0.117 Uiso 0.5 1 calc R U P A 2
H31F H -0.232717 0.419247 0.142480 0.117 Uiso 0.5 1 calc R U P A 2
C32 C -0.2373(11) 0.675(3) 0.1819(16) 0.080(8) Uani 0.5 1 d . . P A 1
H32A H -0.250082 0.723778 0.219809 0.119 Uiso 0.5 1 calc R U P A 1
H32B H -0.232981 0.722384 0.136904 0.119 Uiso 0.5 1 calc R U P A 1
H32C H -0.208227 0.644113 0.204228 0.119 Uiso 0.5 1 calc R U P A 1
C32A C -0.2252(11) 0.649(3) 0.1451(16) 0.080(8) Uani 0.5 1 d . . P A 2
H32D H -0.218134 0.636186 0.092793 0.119 Uiso 0.5 1 calc R U P A 2
H32E H -0.199754 0.623980 0.181551 0.119 Uiso 0.5 1 calc R U P A 2
H32F H -0.230616 0.732295 0.152510 0.119 Uiso 0.5 1 calc R U P A 2
C33 C -0.2875(15) 0.526(5) 0.236(3) 0.076(9) Uani 0.5 1 d . . P A 1
H33A H -0.299332 0.589212 0.265198 0.113 Uiso 0.5 1 calc R U P A 1
H33B H -0.262882 0.487093 0.268112 0.113 Uiso 0.5 1 calc R U P A 1
H33C H -0.311609 0.469862 0.221197 0.113 Uiso 0.5 1 calc R U P A 1
C33A C -0.2737(15) 0.563(5) 0.235(3) 0.076(9) Uani 0.5 1 d . . P A 2
H33D H -0.246843 0.524834 0.260564 0.113 Uiso 0.5 1 calc R U P A 2
H33E H -0.300241 0.514923 0.238996 0.113 Uiso 0.5 1 calc R U P A 2
H33F H -0.277567 0.638768 0.258510 0.113 Uiso 0.5 1 calc R U P A 2
C34 C -0.0695(2) 0.5730(6) -0.0784(4) 0.0545(19) Uani 1 1 d . . . . .
H34A H -0.044616 0.529390 -0.055268 0.065 Uiso 1 1 calc R U . . .
C35 C -0.0714(3) 0.6864(7) -0.0595(5) 0.075(3) Uani 1 1 d . . . . .
H35A H -0.048961 0.721059 -0.023965 0.090 Uiso 1 1 calc R U . . .
C36 C -0.1077(3) 0.7501(7) -0.0942(5) 0.078(3) Uani 1 1 d . . . . .
H36A H -0.110536 0.829822 -0.081849 0.094 Uiso 1 1 calc R U . . .
C37 C -0.1394(3) 0.6983(5) -0.1463(4) 0.061(2) Uani 1 1 d . . . . .
H37A H -0.164593 0.741833 -0.168594 0.073 Uiso 1 1 calc R U . . .
C38 C -0.1348(2) 0.5797(5) -0.1672(3) 0.0457(18) Uani 1 1 d . . . . .
C39 C -0.1630(2) 0.5317(5) -0.2262(3) 0.0460(18) Uani 1 1 d . . . . .
H39A H -0.189020 0.574033 -0.245889 0.055 Uiso 1 1 calc R U . . .
C40 C -0.1552(2) 0.4232(5) -0.2589(3) 0.0469(18) Uani 1 1 d . . . . .
C41 C -0.1267(3) 0.2560(6) -0.2852(4) 0.062(2) Uani 1 1 d . . . . .
H41A H -0.109094 0.187214 -0.280160 0.075 Uiso 1 1 calc R U . . .
C42 C -0.1540(2) 0.2848(6) -0.3479(4) 0.062(2) Uani 1 1 d . . . . .
H42A H -0.159328 0.241252 -0.393871 0.075 Uiso 1 1 calc R U . . .
C43 C -0.1948(2) 0.4694(5) -0.3878(3) 0.0435(18) Uani 1 1 d . . . . .
C44 C -0.1691(2) 0.5439(6) -0.4253(3) 0.0505(18) Uani 1 1 d . . . . .
C45 C -0.1914(2) 0.6210(6) -0.4778(3) 0.0505(19) Uani 1 1 d . . . . .
H45A H -0.174264 0.672318 -0.505324 0.061 Uiso 1 1 calc R U . . .
C46 C -0.2380(2) 0.6243(6) -0.4906(3) 0.0482(18) Uani 1 1 d . . . . .
C47 C -0.2624(2) 0.5495(6) -0.4512(3) 0.0465(18) Uani 1 1 d . . . . .
H47A H -0.294395 0.552351 -0.459680 0.056 Uiso 1 1 calc R U . . .
C48 C -0.2420(2) 0.4696(5) -0.3990(3) 0.0423(17) Uani 1 1 d . . . . .
C49 C -0.1183(2) 0.5415(7) -0.4107(4) 0.077(3) Uani 1 1 d . . . . .
H49A H -0.105749 0.600159 -0.442545 0.115 Uiso 1 1 calc R U . . .
H49B H -0.107341 0.464625 -0.423370 0.115 Uiso 1 1 calc R U . . .
H49C H -0.108843 0.558299 -0.356581 0.115 Uiso 1 1 calc R U . . .
C50 C -0.2607(2) 0.7103(6) -0.5484(4) 0.064(2) Uani 1 1 d . . . . .
H50A H -0.241655 0.779314 -0.549917 0.096 Uiso 1 1 calc R U . . .
H50B H -0.290032 0.732666 -0.533274 0.096 Uiso 1 1 calc R U . . .
H50C H -0.264919 0.674249 -0.599158 0.096 Uiso 1 1 calc R U . . .
C51 C -0.2695(3) 0.3855(6) -0.3582(4) 0.068(2) Uani 1 1 d . . . . .
H51A H -0.263728 0.398185 -0.302868 0.102 Uiso 1 1 calc R U . . .
H51B H -0.261220 0.305878 -0.370184 0.102 Uiso 1 1 calc R U . . .
H51C H -0.301638 0.397679 -0.375025 0.102 Uiso 1 1 calc R U . . .
C52 C -0.1567(5) 0.2965(11) -0.0625(8) 0.030(2) Uiso 0.5 1 d . . P B 1
C52A C -0.1565(4) 0.2610(11) -0.0934(7) 0.030(2) Uiso 0.5 1 d . . P B 2
C53 C -0.1323(5) 0.1994(13) -0.0809(8) 0.042(2) Uiso 0.5 1 d . . P B 1
C53A C -0.1225(5) 0.1762(12) -0.1004(8) 0.042(2) Uiso 0.5 1 d . . P B 2
C54 C -0.0854(6) 0.2178(14) -0.0399(9) 0.032(2) Uiso 0.5 1 d . . P B 1
C54A C -0.0876(6) 0.1935(13) -0.0528(9) 0.032(2) Uiso 0.5 1 d . . P B 2
C55 C -0.0871(5) 0.3252(12) -0.0003(8) 0.031(2) Uiso 0.5 1 d . . P B 1
C55A C -0.0925(5) 0.2957(13) -0.0100(9) 0.031(2) Uiso 0.5 1 d . . P B 2
C56 C -0.1297(4) 0.3723(11) -0.0134(7) 0.032(2) Uiso 0.5 1 d . . P B 1
C56A C -0.1381(5) 0.3390(12) -0.0350(7) 0.032(2) Uiso 0.5 1 d . . P B 2
C57 C -0.2072(5) 0.3129(13) -0.0897(8) 0.063(3) Uiso 0.5 1 d . . P B 1
H57A H -0.213664 0.395520 -0.098189 0.094 Uiso 0.5 1 calc R U P B 1
H57B H -0.225153 0.283110 -0.050714 0.094 Uiso 0.5 1 calc R U P B 1
H57C H -0.215032 0.270317 -0.137679 0.094 Uiso 0.5 1 calc R U P B 1
C57A C -0.2019(5) 0.2698(13) -0.1344(9) 0.063(3) Uiso 0.5 1 d . . P B 2
H57D H -0.210772 0.351527 -0.139007 0.094 Uiso 0.5 1 calc R U P B 2
H57E H -0.223157 0.227680 -0.106053 0.094 Uiso 0.5 1 calc R U P B 2
H57F H -0.202165 0.235930 -0.185545 0.094 Uiso 0.5 1 calc R U P B 2
C58 C -0.1480(5) 0.0952(12) -0.1271(8) 0.053(3) Uiso 0.5 1 d . . P B 1
H58A H -0.122066 0.056500 -0.145352 0.079 Uiso 0.5 1 calc R U P B 1
H58B H -0.169171 0.119344 -0.170968 0.079 Uiso 0.5 1 calc R U P B 1
H58C H -0.163090 0.041426 -0.095191 0.079 Uiso 0.5 1 calc R U P B 1
C58A C -0.1297(5) 0.0662(12) -0.1496(9) 0.053(3) Uiso 0.5 1 d . . P B 2
H58D H -0.151773 0.081931 -0.194056 0.079 Uiso 0.5 1 calc R U P B 2
H58E H -0.140776 0.003553 -0.119143 0.079 Uiso 0.5 1 calc R U P B 2
H58F H -0.100999 0.042917 -0.167084 0.079 Uiso 0.5 1 calc R U P B 2
C59 C -0.0509(5) 0.1182(14) -0.0441(9) 0.043(3) Uiso 0.5 1 d . . P B 1
H59A H -0.060309 0.069230 -0.088622 0.065 Uiso 0.5 1 calc R U P B 1
H59B H -0.049353 0.071405 0.002588 0.065 Uiso 0.5 1 calc R U P B 1
H59C H -0.021074 0.151136 -0.049041 0.065 Uiso 0.5 1 calc R U P B 1
C59A C -0.0404(5) 0.1381(14) -0.0320(9) 0.043(3) Uiso 0.5 1 d . . P B 2
H59D H -0.018267 0.199204 -0.017272 0.065 Uiso 0.5 1 calc R U P B 2
H59E H -0.031716 0.095947 -0.076324 0.065 Uiso 0.5 1 calc R U P B 2
H59F H -0.041474 0.084274 0.010893 0.065 Uiso 0.5 1 calc R U P B 2
C60 C -0.0477(5) 0.3703(13) 0.0541(9) 0.051(3) Uiso 0.5 1 d . . P B 1
H60A H -0.019837 0.363221 0.029971 0.076 Uiso 0.5 1 calc R U P B 1
H60B H -0.045019 0.324838 0.101429 0.076 Uiso 0.5 1 calc R U P B 1
H60C H -0.052838 0.451980 0.065840 0.076 Uiso 0.5 1 calc R U P B 1
C60A C -0.0641(5) 0.3480(13) 0.0577(9) 0.051(3) Uiso 0.5 1 d . . P B 2
H60D H -0.066647 0.432712 0.055520 0.076 Uiso 0.5 1 calc R U P B 2
H60E H -0.032549 0.325486 0.056670 0.076 Uiso 0.5 1 calc R U P B 2
H60F H -0.074662 0.319799 0.105105 0.076 Uiso 0.5 1 calc R U P B 2
C61 C -0.1464(5) 0.4813(11) 0.0190(8) 0.044(3) Uiso 0.5 1 d . . P B 1
H61A H -0.170176 0.514968 -0.017505 0.066 Uiso 0.5 1 calc R U P B 1
H61B H -0.121498 0.536700 0.028563 0.066 Uiso 0.5 1 calc R U P B 1
H61C H -0.158573 0.464094 0.067118 0.066 Uiso 0.5 1 calc R U P B 1
C61A C -0.1604(5) 0.4424(11) -0.0068(7) 0.044(3) Uiso 0.5 1 d . . P B 2
H61D H -0.137734 0.501669 0.009031 0.066 Uiso 0.5 1 calc R U P B 2
H61E H -0.176158 0.420678 0.036959 0.066 Uiso 0.5 1 calc R U P B 2
H61F H -0.182184 0.473343 -0.047774 0.066 Uiso 0.5 1 calc R U P B 2
C62 C -0.0433(3) 0.3370(6) -0.1524(3) 0.0476(18) Uani 1 1 d . . . . .
C63 C 0.0266(3) 0.3078(5) -0.2230(4) 0.0522(19) Uani 1 1 d . . . . .
C64 C 0.0131(3) 0.3738(6) -0.2981(4) 0.075(2) Uani 1 1 d . . . . .
H64A H 0.032288 0.349033 -0.336619 0.113 Uiso 1 1 calc R U . . .
H64B H 0.016880 0.457349 -0.289035 0.113 Uiso 1 1 calc R U . . .
H64C H -0.018486 0.357261 -0.316380 0.113 Uiso 1 1 calc R U . . .
C65 C 0.0255(2) 0.1797(5) -0.2362(4) 0.060(2) Uani 1 1 d . . . . .
H65A H 0.050411 0.157575 -0.264976 0.091 Uiso 1 1 calc R U . . .
H65B H -0.003193 0.158221 -0.265428 0.091 Uiso 1 1 calc R U . . .
H65C H 0.028693 0.139396 -0.186837 0.091 Uiso 1 1 calc R U . . .
C66 C 0.0718(3) 0.3490(7) -0.1858(5) 0.087(3) Uani 1 1 d . . . . .
H66A H 0.094867 0.332947 -0.219674 0.131 Uiso 1 1 calc R U . . .
H66B H 0.079352 0.308292 -0.137116 0.131 Uiso 1 1 calc R U . . .
H66C H 0.070501 0.432693 -0.176362 0.131 Uiso 1 1 calc R U . . .

loop_
_atom_site_aniso_label
_atom_site_aniso_U_11
_atom_site_aniso_U_22
_atom_site_aniso_U_33
_atom_site_aniso_U_23
_atom_site_aniso_U_13
_atom_site_aniso_U_12
Fe1 0.0372(6) 0.0217(5) 0.0163(4) 0.0012(4) 0.0061(3) 0.0006(4)
N1 0.030(3) 0.027(3) 0.016(2) -0.005(2) 0.0057(19) 0.001(2)
C1 0.031(4) 0.029(3) 0.024(3) 0.003(2) 0.002(3) -0.001(3)
Fe2 0.0507(7) 0.0408(6) 0.0311(5) 0.0108(4) 0.0000(4) -0.0035(5)
N2 0.035(3) 0.019(2) 0.017(2) 0.0002(18) 0.005(2) -0.006(2)
C2 0.039(4) 0.035(4) 0.035(4) -0.002(3) 0.013(3) 0.006(3)
N3 0.040(3) 0.016(2) 0.016(2) -0.0028(18) 0.004(2) 0.003(2)
C3 0.047(4) 0.027(3) 0.028(3) -0.007(3) 0.016(3) 0.000(3)
N4 0.051(4) 0.046(3) 0.026(3) 0.005(2) -0.002(3) 0.005(3)
C4 0.042(4) 0.029(3) 0.020(3) 0.001(2) 0.008(3) 0.003(3)
N5 0.062(4) 0.042(3) 0.026(3) -0.004(2) 0.018(3) -0.015(3)
C5 0.033(3) 0.017(3) 0.016(3) -0.005(2) 0.003(2) -0.003(2)
N6 0.080(4) 0.028(3) 0.034(3) 0.000(3) -0.010(3) 0.016(3)
C6 0.041(4) 0.026(3) 0.013(3) 0.001(2) 0.001(2) -0.002(3)
N7 0.081(5) 0.042(3) 0.031(3) -0.010(2) -0.002(3) 0.023(3)
C7 0.033(3) 0.020(3) 0.020(3) 0.000(2) 0.001(2) -0.003(2)
N8 0.076(5) 0.050(4) 0.064(4) 0.000(3) 0.037(4) -0.001(4)
C8 0.042(4) 0.026(3) 0.016(3) -0.004(2) 0.007(3) -0.003(3)
C9 0.048(4) 0.024(3) 0.014(3) -0.008(2) 0.011(3) 0.002(3)
C10 0.042(4) 0.009(3) 0.020(3) -0.004(2) 0.010(3) -0.004(2)
C11 0.047(4) 0.024(3) 0.018(3) -0.001(2) 0.000(3) -0.003(3)
C12 0.042(4) 0.032(3) 0.026(3) 0.000(3) 0.004(3) -0.009(3)
C13 0.047(4) 0.019(3) 0.018(3) -0.004(2) 0.009(3) 0.000(3)
C14 0.040(4) 0.026(3) 0.018(3) 0.004(2) 0.003(3) 0.003(3)
C15 0.035(4) 0.022(3) 0.018(3) -0.003(2) 0.009(3) -0.002(2)
C16 0.042(4) 0.048(4) 0.041(4) 0.012(3) -0.011(3) -0.012(3)
C17 0.062(4) 0.030(3) 0.027(3) 0.005(3) 0.006(3) -0.008(3)
C18 0.040(4) 0.032(3) 0.031(3) 0.003(3) 0.007(3) 0.003(3)
C19 0.042(4) 0.029(3) 0.025(3) 0.000(3) 0.009(3) -0.014(3)
C20 0.042(4) 0.028(3) 0.025(3) -0.004(3) 0.012(3) -0.010(3)
C21 0.045(4) 0.023(3) 0.023(3) 0.008(2) 0.009(3) -0.001(3)
C22 0.037(4) 0.028(3) 0.033(3) -0.004(3) 0.015(3) -0.007(3)
C23 0.039(4) 0.022(3) 0.030(3) 0.005(3) 0.005(3) -0.006(3)
C24 0.057(5) 0.049(4) 0.032(4) 0.002(3) 0.001(3) -0.018(3)
C25 0.067(5) 0.035(4) 0.049(4) -0.011(3) 0.016(4) -0.003(3)
C26 0.069(5) 0.041(4) 0.035(4) 0.017(3) 0.009(3) 0.000(3)
C27 0.061(5) 0.033(4) 0.051(4) -0.011(3) 0.032(4) 0.000(3)
C28 0.034(4) 0.043(4) 0.064(5) 0.014(3) 0.004(3) -0.005(3)
C29 0.049(4) 0.026(3) 0.020(3) -0.001(3) 0.012(3) -0.005(3)
C30 0.045(5) 0.059(5) 0.033(4) 0.002(3) -0.003(3) 0.024(4)
C31 0.06(3) 0.08(4) 0.093(12) -0.02(2) 0.002(16) 0.02(2)
C31A 0.06(3) 0.08(4) 0.093(12) -0.02(2) 0.002(16) 0.02(2)
C32 0.042(17) 0.082(17) 0.10(2) 0.028(17) -0.033(14) -0.008(11)
C32A 0.042(17) 0.082(17) 0.10(2) 0.028(17) -0.033(14) -0.008(11)
C33 0.05(2) 0.14(3) 0.040(5) 0.050(15) 0.014(14) 0.027(15)
C33A 0.05(2) 0.14(3) 0.040(5) 0.050(15) 0.014(14) 0.027(15)
C34 0.060(5) 0.065(5) 0.041(4) -0.016(4) 0.018(4) -0.016(4)
C35 0.083(7) 0.067(6) 0.081(6) -0.046(5) 0.037(5) -0.025(5)
C36 0.121(8) 0.045(5) 0.083(6) -0.031(5) 0.073(6) -0.025(5)
C37 0.111(7) 0.031(4) 0.049(4) -0.005(3) 0.045(5) 0.002(4)
C38 0.080(6) 0.032(4) 0.029(4) 0.004(3) 0.021(4) 0.009(4)
C39 0.078(5) 0.032(4) 0.027(3) 0.000(3) 0.001(3) 0.020(3)
C40 0.077(5) 0.036(4) 0.026(3) -0.005(3) 0.003(3) 0.007(4)
C41 0.085(6) 0.040(4) 0.056(5) -0.019(4) -0.016(4) 0.021(4)
C42 0.078(6) 0.057(5) 0.047(4) -0.029(4) -0.011(4) 0.026(4)
C43 0.060(5) 0.048(4) 0.022(3) -0.004(3) 0.001(3) 0.022(4)
C44 0.044(5) 0.080(5) 0.027(4) -0.002(4) 0.007(3) 0.017(4)
C45 0.040(4) 0.082(5) 0.030(3) 0.012(3) 0.007(3) 0.012(4)
C46 0.042(4) 0.070(5) 0.030(4) -0.003(3) -0.003(3) 0.018(4)
C47 0.040(4) 0.061(5) 0.037(4) -0.016(3) 0.000(3) 0.010(3)
C48 0.061(5) 0.041(4) 0.026(3) -0.014(3) 0.012(3) 0.012(3)
C49 0.045(5) 0.133(8) 0.051(5) 0.002(5) 0.004(4) 0.026(5)
C50 0.060(5) 0.083(5) 0.044(4) 0.015(4) -0.013(4) 0.017(4)
C51 0.089(6) 0.060(5) 0.058(5) -0.006(4) 0.026(5) 0.006(4)
C62 0.061(5) 0.046(4) 0.037(4) 0.000(3) 0.009(4) -0.001(4)
C63 0.071(6) 0.043(4) 0.047(4) -0.005(3) 0.029(4) -0.006(4)
C64 0.120(7) 0.046(5) 0.068(5) 0.010(4) 0.045(5) 0.004(4)
C65 0.077(6) 0.042(4) 0.065(5) 0.002(3) 0.017(4) -0.002(4)
C66 0.090(7) 0.089(6) 0.091(6) -0.039(5) 0.046(5) -0.018(5)

loop_
_atom_type_symbol
_atom_type_description
_atom_type_scat_dispersion_real
_atom_type_scat_dispersion_imag
_atom_type_scat_source
C C 0.0033 0.0016 'International Tables Vol C Tables 4.2.6.8 and 6.1.1.4'
H H 0.0000 0.0000 'International Tables Vol C Tables 4.2.6.8 and 6.1.1.4'
Fe Fe 0.3463 0.8444 'International Tables Vol C Tables 4.2.6.8 and 6.1.1.4'
N N 0.0061 0.0033 'International Tables Vol C Tables 4.2.6.8 and 6.1.1.4'

loop_
_geom_angle_atom_site_label_1
_geom_angle_atom_site_label_2
_geom_angle_atom_site_label_3
_geom_angle
C29 Fe1 N2 95.6(2)
C29 Fe1 N1 96.1(2)
N2 Fe1 N1 87.72(17)
C29 Fe1 C21 88.5(2)
N2 Fe1 C21 135.7(2)
N1 Fe1 C21 135.80(19)
C29 Fe1 C22 108.7(2)
N2 Fe1 C22 98.46(19)
N1 Fe1 C22 153.62(19)
C21 Fe1 C22 39.8(2)
C29 Fe1 C20 107.3(2)
N2 Fe1 C20 155.5(2)
N1 Fe1 C20 98.11(19)
C21 Fe1 C20 39.68(19)
C22 Fe1 C20 66.4(2)
C29 Fe1 C19 146.4(2)
N2 Fe1 C19 117.9(2)
N1 Fe1 C19 88.54(19)
C21 Fe1 C19 66.1(2)
C22 Fe1 C19 65.8(2)
C20 Fe1 C19 39.2(2)
C29 Fe1 C23 148.3(2)
N2 Fe1 C23 90.65(19)
N1 Fe1 C23 115.23(18)
C21 Fe1 C23 66.1(2)
C22 Fe1 C23 39.62(19)
C20 Fe1 C23 65.3(2)
C19 Fe1 C23 38.3(2)
C1 N1 C5 116.8(4)
C1 N1 Fe1 118.2(3)
C5 N1 Fe1 124.6(3)
N1 C1 C2 125.5(5)
N1 C1 H1A 117.2
C2 C1 H1A 117.2
C62 Fe2 N6 92.0(3)
C62 Fe2 N5 92.1(3)
N6 Fe2 N5 88.6(2)
C62 Fe2 C55A 106.7(5)
N6 Fe2 C55A 154.2(4)
N5 Fe2 C55A 107.8(4)
C62 Fe2 C56A 148.0(4)
N6 Fe2 C56A 119.7(4)
N5 Fe2 C56A 92.3(4)
C55A Fe2 C56A 42.2(6)
C62 Fe2 C54 94.0(5)
N6 Fe2 C54 133.5(4)
N5 Fe2 C54 137.1(4)
C62 Fe2 C52A 151.2(4)
N6 Fe2 C52A 86.9(4)
N5 Fe2 C52A 116.6(4)
C55A Fe2 C52A 68.1(5)
C56A Fe2 C52A 40.5(5)
C62 Fe2 C53A 111.5(4)
N6 Fe2 C53A 92.3(4)
N5 Fe2 C53A 156.3(4)
C55A Fe2 C53A 64.7(5)
C56A Fe2 C53A 66.8(5)
C52A Fe2 C53A 40.0(5)
C62 Fe2 C53 124.5(5)
N6 Fe2 C53 98.3(4)
N5 Fe2 C53 142.2(4)
C54 Fe2 C53 42.7(6)
C62 Fe2 C54A 92.9(5)
N6 Fe2 C54A 123.9(4)
N5 Fe2 C54A 146.9(4)
C55A Fe2 C54A 39.7(6)
C56A Fe2 C54A 67.2(6)
C52A Fe2 C54A 64.6(6)
C53A Fe2 C54A 35.3(5)
C62 Fe2 C55 103.8(5)
N6 Fe2 C55 162.6(4)
N5 Fe2 C55 97.9(4)
C54 Fe2 C55 39.5(6)
C53 Fe2 C55 66.9(5)
C62 Fe2 C52 159.6(4)
N6 Fe2 C52 100.1(4)
N5 Fe2 C52 104.3(4)
C54 Fe2 C52 65.8(6)
C53 Fe2 C52 37.8(5)
C55 Fe2 C52 62.7(5)
C7 N2 C8 107.0(4)
C7 N2 Fe1 121.9(3)
C8 N2 Fe1 130.1(3)
C1 C2 C3 117.0(5)
C1 C2 H2A 121.5
C3 C2 H2A 121.5
C7 N3 C9 107.8(4)
C7 N3 C10 125.3(4)
C9 N3 C10 126.7(4)
C4 C3 C2 119.5(5)
C4 C3 H3A 120.3
C2 C3 H3A 120.3
C29 N4 C30 158.9(6)
C3 C4 C5 121.1(5)
C3 C4 H4B 119.5
C5 C4 H4B 119.5
C34 N5 C38 118.2(6)
C34 N5 Fe2 116.3(5)
C38 N5 Fe2 124.4(4)
N1 C5 C6 120.8(4)
N1 C5 C4 119.4(4)
C6 C5 C4 119.7(4)
C40 N6 C41 106.3(5)
C40 N6 Fe2 122.3(4)
C41 N6 Fe2 131.3(4)
C5 C6 C7 123.6(5)
C5 C6 H6A 118.2
C7 C6 H6A 118.2
C42 N7 C40 107.2(5)
C42 N7 C43 126.3(5)
C40 N7 C43 123.9(5)
N2 C7 N3 108.3(4)
N2 C7 C6 127.2(5)
N3 C7 C6 124.4(4)
C62 N8 C63 153.9(7)
C9 C8 N2 110.5(4)
C9 C8 H8A 124.7
N2 C8 H8A 124.7
C8 C9 N3 106.3(4)
C8 C9 H9A 126.8
N3 C9 H9A 126.8
C11 C10 C15 121.6(5)
C11 C10 N3 119.1(5)
C15 C10 N3 119.3(5)
C10 C11 C12 118.6(5)
C10 C11 C16 121.2(5)
C12 C11 C16 120.2(5)
C11 C12 C13 121.3(5)
C11 C12 H12A 119.4
C13 C12 H12A 119.4
C14 C13 C12 118.6(5)
C14 C13 C17 121.6(5)
C12 C13 C17 119.8(5)
C13 C14 C15 121.4(5)
C13 C14 H14A 119.3
C15 C14 H14A 119.3
C10 C15 C14 118.5(5)
C10 C15 C18 119.9(5)
C14 C15 C18 121.6(5)
C11 C16 H16A 109.5
C11 C16 H16B 109.5
H16A C16 H16B 109.5
C11 C16 H16C 109.5
H16A C16 H16C 109.5
H16B C16 H16C 109.5
C13 C17 H17A 109.5
C13 C17 H17B 109.5
H17A C17 H17B 109.5
C13 C17 H17C 109.5
H17A C17 H17C 109.5
H17B C17 H17C 109.5
C15 C18 H18A 109.5
C15 C18 H18B 109.5
H18A C18 H18B 109.5
C15 C18 H18C 109.5
H18A C18 H18C 109.5
H18B C18 H18C 109.5
C23 C19 C20 108.2(5)
C23 C19 C24 126.4(5)
C20 C19 C24 125.4(5)
C23 C19 Fe1 70.9(3)
C20 C19 Fe1 69.0(3)
C24 C19 Fe1 126.9(4)
C21 C20 C19 108.0(5)
C21 C20 C25 125.5(5)
C19 C20 C25 126.3(5)
C21 C20 Fe1 69.1(3)
C19 C20 Fe1 71.8(3)
C25 C20 Fe1 129.5(4)
C22 C21 C20 108.1(5)
C22 C21 C26 125.0(5)
C20 C21 C26 126.6(5)
C22 C21 Fe1 70.4(3)
C20 C21 Fe1 71.2(3)
C26 C21 Fe1 129.5(4)
C21 C22 C23 107.7(5)
C21 C22 C27 126.4(5)
C23 C22 C27 125.4(5)
C21 C22 Fe1 69.8(3)
C23 C22 Fe1 72.3(3)
C27 C22 Fe1 129.9(4)
C19 C23 C22 108.1(5)
C19 C23 C28 125.8(5)
C22 C23 C28 126.0(5)
C19 C23 Fe1 70.8(3)
C22 C23 Fe1 68.0(3)
C28 C23 Fe1 126.6(4)
C19 C24 H24A 109.5
C19 C24 H24B 109.5
H24A C24 H24B 109.5
C19 C24 H24C 109.5
H24A C24 H24C 109.5
H24B C24 H24C 109.5
C20 C25 H25A 109.5
C20 C25 H25B 109.5
H25A C25 H25B 109.5
C20 C25 H25C 109.5
H25A C25 H25C 109.5
H25B C25 H25C 109.5
C21 C26 H26A 109.5
C21 C26 H26B 109.5
H26A C26 H26B 109.5
C21 C26 H26C 109.5
H26A C26 H26C 109.5
H26B C26 H26C 109.5
C22 C27 H27A 109.5
C22 C27 H27B 109.5
H27A C27 H27B 109.5
C22 C27 H27C 109.5
H27A C27 H27C 109.5
H27B C27 H27C 109.5
C23 C28 H28A 109.5
C23 C28 H28B 109.5
H28A C28 H28B 109.5
C23 C28 H28C 109.5
H28A C28 H28C 109.5
H28B C28 H28C 109.5
N4 C29 Fe1 175.0(5)
C33A C30 N4 113(2)
C31 C30 N4 109(5)
C31 C30 C32 118(3)
N4 C30 C32 106.5(14)
C33A C30 C32A 114(2)
N4 C30 C32A 109.8(14)
C33A C30 C31A 110(4)
N4 C30 C31A 106(4)
C32A C30 C31A 104(3)
C31 C30 C33 109(4)
N4 C30 C33 104(2)
C32 C30 C33 109(2)
C30 C31 H31A 109.5
C30 C31 H31B 109.5
H31A C31 H31B 109.5
C30 C31 H31C 109.5
H31A C31 H31C 109.5
H31B C31 H31C 109.5
C30 C31A H31D 109.5
C30 C31A H31E 109.5
H31D C31A H31E 109.5
C30 C31A H31F 109.5
H31D C31A H31F 109.5
H31E C31A H31F 109.5
C30 C32 H32A 109.5
C30 C32 H32B 109.5
H32A C32 H32B 109.5
C30 C32 H32C 109.5
H32A C32 H32C 109.5
H32B C32 H32C 109.5
C30 C32A H32D 109.5
C30 C32A H32E 109.5
H32D C32A H32E 109.5
C30 C32A H32F 109.5
H32D C32A H32F 109.5
H32E C32A H32F 109.5
C30 C33 H33A 109.5
C30 C33 H33B 109.5
H33A C33 H33B 109.5
C30 C33 H33C 109.5
H33A C33 H33C 109.5
H33B C33 H33C 109.5
C30 C33A H33D 109.5
C30 C33A H33E 109.5
H33D C33A H33E 109.5
C30 C33A H33F 109.5
H33D C33A H33F 109.5
H33E C33A H33F 109.5
C35 C34 N5 125.4(8)
C35 C34 H34A 117.3
N5 C34 H34A 117.3
C34 C35 C36 117.1(8)
C34 C35 H35A 121.5
C36 C35 H35A 121.5
C37 C36 C35 120.3(7)
C37 C36 H36A 119.8
C35 C36 H36A 119.8
C36 C37 C38 120.5(8)
C36 C37 H37A 119.8
C38 C37 H37A 119.8
C39 C38 N5 121.2(5)
C39 C38 C37 120.7(7)
N5 C38 C37 118.0(6)
C38 C39 C40 123.5(6)
C38 C39 H39A 118.2
C40 C39 H39A 118.2
N6 C40 N7 108.6(5)
N6 C40 C39 127.4(6)
N7 C40 C39 123.7(6)
C42 C41 N6 111.3(6)
C42 C41 H41A 124.3
N6 C41 H41A 124.3
C41 C42 N7 106.5(6)
C41 C42 H42A 126.8
N7 C42 H42A 126.8
C44 C43 C48 122.8(6)
C44 C43 N7 119.0(6)
C48 C43 N7 118.2(6)
C43 C44 C45 117.9(6)
C43 C44 C49 120.9(6)
C45 C44 C49 121.2(7)
C46 C45 C44 121.2(6)
C46 C45 H45A 119.4
C44 C45 H45A 119.4
C47 C46 C45 119.0(6)
C47 C46 C50 121.8(6)
C45 C46 C50 119.2(6)
C46 C47 C48 122.2(6)
C46 C47 H47A 118.9
C48 C47 H47A 118.9
C47 C48 C43 116.9(6)
C47 C48 C51 121.2(7)
C43 C48 C51 121.9(6)
C44 C49 H49A 109.5
C44 C49 H49B 109.5
H49A C49 H49B 109.5
C44 C49 H49C 109.5
H49A C49 H49C 109.5
H49B C49 H49C 109.5
C46 C50 H50A 109.5
C46 C50 H50B 109.5
H50A C50 H50B 109.5
C46 C50 H50C 109.5
H50A C50 H50C 109.5
H50B C50 H50C 109.5
C48 C51 H51A 109.5
C48 C51 H51B 109.5
H51A C51 H51B 109.5
C48 C51 H51C 109.5
H51A C51 H51C 109.5
H51B C51 H51C 109.5
C53 C52 C56 111.1(13)
C53 C52 C57 123.0(14)
C56 C52 C57 125.7(11)
C53 C52 Fe2 67.6(8)
C56 C52 Fe2 73.8(8)
C57 C52 Fe2 128.1(9)
C53A C52A C56A 106.0(11)
C53A C52A C57A 129.3(12)
C56A C52A C57A 124.7(13)
C53A C52A Fe2 70.7(8)
C56A C52A Fe2 68.5(7)
C57A C52A Fe2 126.4(10)
C52 C53 C58 129.2(15)
C52 C53 C54 104.8(12)
C58 C53 C54 125.9(14)
C52 C53 Fe2 74.6(8)
C58 C53 Fe2 124.8(10)
C54 C53 Fe2 66.8(9)
C54A C53A C52A 111.9(13)
C54A C53A C58A 123.3(14)
C52A C53A C58A 124.2(13)
C54A C53A Fe2 73.3(10)
C52A C53A Fe2 69.3(7)
C58A C53A Fe2 132.6(10)
C55 C54 C53 105.8(14)
C55 C54 C59 136.8(14)
C53 C54 C59 117.2(12)
C55 C54 Fe2 74.0(9)
C53 C54 Fe2 70.4(9)
C59 C54 Fe2 124.1(11)
C53A C54A C55A 110.6(15)
C53A C54A C59A 137.9(14)
C55A C54A C59A 111.4(12)
C53A C54A Fe2 71.4(10)
C55A C54A Fe2 67.3(8)
C59A C54A Fe2 123.5(11)
C56 C55 C54 110.2(12)
C56 C55 C60 127.0(13)
C54 C55 C60 122.5(14)
C56 C55 Fe2 75.9(8)
C54 C55 Fe2 66.5(8)
C60 C55 Fe2 128.6(10)
C54A C55A C56A 105.9(12)
C54A C55A C60A 132.1(14)
C56A C55A C60A 121.2(13)
C54A C55A Fe2 72.9(9)
C56A C55A Fe2 69.0(8)
C60A C55A Fe2 130.1(10)
C55 C56 C52 108.0(11)
C55 C56 C61 127.9(11)
C52 C56 C61 124.1(12)
C55 C56 Fe2 67.8(8)
C52 C56 Fe2 69.2(7)
C61 C56 Fe2 130.1(9)
C52A C56A C55A 105.5(11)
C52A C56A C61A 126.8(13)
C55A C56A C61A 127.7(13)
C52A C56A Fe2 71.0(7)
C55A C56A Fe2 68.9(8)
C61A C56A Fe2 123.9(9)
C52 C57 H57A 109.5
C52 C57 H57B 109.5
H57A C57 H57B 109.5
C52 C57 H57C 109.5
H57A C57 H57C 109.5
H57B C57 H57C 109.5
C52A C57A H57D 109.5
C52A C57A H57E 109.5
H57D C57A H57E 109.5
C52A C57A H57F 109.5
H57D C57A H57F 109.5
H57E C57A H57F 109.5
C53 C58 H58A 109.5
C53 C58 H58B 109.5
H58A C58 H58B 109.5
C53 C58 H58C 109.5
H58A C58 H58C 109.5
H58B C58 H58C 109.5
C53A C58A H58D 109.5
C53A C58A H58E 109.5
H58D C58A H58E 109.5
C53A C58A H58F 109.5
H58D C58A H58F 109.5
H58E C58A H58F 109.5
C54 C59 H59A 109.5
C54 C59 H59B 109.5
H59A C59 H59B 109.5
C54 C59 H59C 109.5
H59A C59 H59C 109.5
H59B C59 H59C 109.5
C54A C59A H59D 109.5
C54A C59A H59E 109.5
H59D C59A H59E 109.5
C54A C59A H59F 109.5
H59D C59A H59F 109.5
H59E C59A H59F 109.5
C55 C60 H60A 109.5
C55 C60 H60B 109.5
H60A C60 H60B 109.5
C55 C60 H60C 109.5
H60A C60 H60C 109.5
H60B C60 H60C 109.5
C55A C60A H60D 109.5
C55A C60A H60E 109.5
H60D C60A H60E 109.5
C55A C60A H60F 109.5
H60D C60A H60F 109.5
H60E C60A H60F 109.5
C56 C61 H61A 109.5
C56 C61 H61B 109.5
H61A C61 H61B 109.5
C56 C61 H61C 109.5
H61A C61 H61C 109.5
H61B C61 H61C 109.5
C56A C61A H61D 109.5
C56A C61A H61E 109.5
H61D C61A H61E 109.5
C56A C61A H61F 109.5
H61D C61A H61F 109.5
H61E C61A H61F 109.5
N8 C62 Fe2 178.0(6)
N8 C63 C65 108.6(6)
N8 C63 C66 107.5(6)
C65 C63 C66 112.4(6)
N8 C63 C64 106.7(6)
C65 C63 C64 110.9(6)
C66 C63 C64 110.5(6)
C63 C64 H64A 109.5
C63 C64 H64B 109.5
H64A C64 H64B 109.5
C63 C64 H64C 109.5
H64A C64 H64C 109.5
H64B C64 H64C 109.5
C63 C65 H65A 109.5
C63 C65 H65B 109.5
H65A C65 H65B 109.5
C63 C65 H65C 109.5
H65A C65 H65C 109.5
H65B C65 H65C 109.5
C63 C66 H66A 109.5
C63 C66 H66B 109.5
H66A C66 H66B 109.5
C63 C66 H66C 109.5
H66A C66 H66C 109.5
H66B C66 H66C 109.5

loop_
_geom_bond_atom_site_label_1
_geom_bond_atom_site_label_2
_geom_bond_distance
Fe1 C29 1.808(6)
Fe1 N2 1.988(4)
Fe1 N1 2.018(4)
Fe1 C21 2.069(5)
Fe1 C22 2.078(5)
Fe1 C20 2.097(5)
Fe1 C19 2.134(5)
Fe1 C23 2.135(5)
N1 C1 1.360(6)
N1 C5 1.384(6)
C1 C2 1.369(7)
C1 H1A 0.9500
Fe2 C62 1.799(8)
Fe2 N6 1.963(5)
Fe2 N5 2.005(5)
Fe2 C55A 2.041(15)
Fe2 C56A 2.043(13)
Fe2 C54 2.052(17)
Fe2 C52A 2.076(12)
Fe2 C53A 2.094(15)
Fe2 C53 2.102(15)
Fe2 C54A 2.115(16)
Fe2 C55 2.150(15)
Fe2 C52 2.193(13)
N2 C7 1.344(6)
N2 C8 1.387(6)
C2 C3 1.415(7)
C2 H2A 0.9500
N3 C7 1.385(6)
N3 C9 1.396(6)
N3 C10 1.447(6)
C3 C4 1.354(7)
C3 H3A 0.9500
N4 C29 1.185(6)
N4 C30 1.458(7)
C4 C5 1.423(7)
C4 H4B 0.9500
N5 C34 1.360(7)
N5 C38 1.381(8)
C5 C6 1.395(7)
N6 C40 1.349(7)
N6 C41 1.374(7)
C6 C7 1.401(7)
C6 H6A 0.9500
N7 C42 1.387(7)
N7 C40 1.393(7)
N7 C43 1.429(7)
N8 C62 1.169(8)
N8 C63 1.471(8)
C8 C9 1.333(7)
C8 H8A 0.9500
C9 H9A 0.9500
C10 C11 1.385(7)
C10 C15 1.391(7)
C11 C12 1.389(7)
C11 C16 1.507(7)
C12 C13 1.400(7)
C12 H12A 0.9500
C13 C14 1.382(7)
C13 C17 1.510(7)
C14 C15 1.393(7)
C14 H14A 0.9500
C15 C18 1.506(7)
C16 H16A 0.9800
C16 H16B 0.9800
C16 H16C 0.9800
C17 H17A 0.9800
C17 H17B 0.9800
C17 H17C 0.9800
C18 H18A 0.9800
C18 H18B 0.9800
C18 H18C 0.9800
C19 C23 1.399(7)
C19 C20 1.420(7)
C19 C24 1.511(7)
C20 C21 1.414(7)
C20 C25 1.522(7)
C21 C22 1.412(7)
C21 C26 1.488(7)
C22 C23 1.429(7)
C22 C27 1.503(7)
C23 C28 1.495(7)
C24 H24A 0.9800
C24 H24B 0.9800
C24 H24C 0.9800
C25 H25A 0.9800
C25 H25B 0.9800
C25 H25C 0.9800
C26 H26A 0.9800
C26 H26B 0.9800
C26 H26C 0.9800
C27 H27A 0.9800
C27 H27B 0.9800
C27 H27C 0.9800
C28 H28A 0.9800
C28 H28B 0.9800
C28 H28C 0.9800
C30 C33A 1.37(5)
C30 C31 1.42(10)
C30 C32 1.48(4)
C30 C32A 1.57(4)
C30 C31A 1.63(10)
C30 C33 1.65(4)
C31 H31A 0.9800
C31 H31B 0.9800
C31 H31C 0.9800
C31A H31D 0.9800
C31A H31E 0.9800
C31A H31F 0.9800
C32 H32A 0.9800
C32 H32B 0.9800
C32 H32C 0.9800
C32A H32D 0.9800
C32A H32E 0.9800
C32A H32F 0.9800
C33 H33A 0.9800
C33 H33B 0.9800
C33 H33C 0.9800
C33A H33D 0.9800
C33A H33E 0.9800
C33A H33F 0.9800
C34 C35 1.353(9)
C34 H34A 0.9500
C35 C36 1.389(11)
C35 H35A 0.9500
C36 C37 1.378(10)
C36 H36A 0.9500
C37 C38 1.426(8)
C37 H37A 0.9500
C38 C39 1.375(8)
C39 C40 1.407(8)
C39 H39A 0.9500
C41 C42 1.334(8)
C41 H41A 0.9500
C42 H42A 0.9500
C43 C44 1.372(9)
C43 C48 1.399(9)
C44 C45 1.394(8)
C44 C49 1.510(9)
C45 C46 1.386(8)
C45 H45A 0.9500
C46 C47 1.369(9)
C46 C50 1.521(8)
C47 C48 1.391(8)
C47 H47A 0.9500
C48 C51 1.507(9)
C49 H49A 0.9800
C49 H49B 0.9800
C49 H49C 0.9800
C50 H50A 0.9800
C50 H50B 0.9800
C50 H50C 0.9800
C51 H51A 0.9800
C51 H51B 0.9800
C51 H51C 0.9800
C52 C53 1.395(18)
C52 C56 1.414(18)
C52 C57 1.542(18)
C52A C53A 1.425(19)
C52A C56A 1.427(17)
C52A C57A 1.464(17)
C53 C58 1.50(2)
C53 C54 1.51(2)
C53A C54A 1.28(2)
C53A C58A 1.536(19)
C54 C55 1.42(2)
C54 C59 1.55(2)
C54A C55A 1.41(2)
C54A C59A 1.55(2)
C55 C56 1.378(19)
C55 C60 1.520(19)
C55A C56A 1.47(2)
C55A C60A 1.51(2)
C56 C61 1.490(18)
C56A C61A 1.479(18)
C57 H57A 0.9800
C57 H57B 0.9800
C57 H57C 0.9800
C57A H57D 0.9800
C57A H57E 0.9800
C57A H57F 0.9800
C58 H58A 0.9800
C58 H58B 0.9800
C58 H58C 0.9800
C58A H58D 0.9800
C58A H58E 0.9800
C58A H58F 0.9800
C59 H59A 0.9800
C59 H59B 0.9800
C59 H59C 0.9800
C59A H59D 0.9800
C59A H59E 0.9800
C59A H59F 0.9800
C60 H60A 0.9800
C60 H60B 0.9800
C60 H60C 0.9800
C60A H60D 0.9800
C60A H60E 0.9800
C60A H60F 0.9800
C61 H61A 0.9800
C61 H61B 0.9800
C61 H61C 0.9800
C61A H61D 0.9800
C61A H61E 0.9800
C61A H61F 0.9800
C63 C65 1.495(8)
C63 C66 1.506(9)
C63 C64 1.537(9)
C64 H64A 0.9800
C64 H64B 0.9800
C64 H64C 0.9800
C65 H65A 0.9800
C65 H65B 0.9800
C65 H65C 0.9800
C66 H66A 0.9800
C66 H66B 0.9800
C66 H66C 0.9800

loop_
_geom_torsion_atom_site_label_1
_geom_torsion_atom_site_label_2
_geom_torsion_atom_site_label_3
_geom_torsion_atom_site_label_4
_geom_torsion
C5 N1 C1 C2 -5.3(8)
Fe1 N1 C1 C2 168.0(4)
N1 C1 C2 C3 -1.3(9)
C1 C2 C3 C4 3.5(8)
C2 C3 C4 C5 0.9(8)
C1 N1 C5 C6 -167.7(5)
Fe1 N1 C5 C6 19.4(7)
C1 N1 C5 C4 9.6(7)
Fe1 N1 C5 C4 -163.2(4)
C3 C4 C5 N1 -7.8(8)
C3 C4 C5 C6 169.6(5)
N1 C5 C6 C7 13.9(8)
C4 C5 C6 C7 -163.5(5)
C8 N2 C7 N3 -0.9(6)
Fe1 N2 C7 N3 168.5(3)
C8 N2 C7 C6 175.5(5)
Fe1 N2 C7 C6 -15.0(8)
C9 N3 C7 N2 0.1(6)
C10 N3 C7 N2 176.9(5)
C9 N3 C7 C6 -176.5(5)
C10 N3 C7 C6 0.4(8)
C5 C6 C7 N2 -16.7(9)
C5 C6 C7 N3 159.3(5)
C7 N2 C8 C9 1.5(6)
Fe1 N2 C8 C9 -166.8(4)
N2 C8 C9 N3 -1.4(6)
C7 N3 C9 C8 0.8(6)
C10 N3 C9 C8 -176.0(5)
C7 N3 C10 C11 -90.9(6)
C9 N3 C10 C11 85.4(7)
C7 N3 C10 C15 89.7(6)
C9 N3 C10 C15 -94.1(6)
C15 C10 C11 C12 0.1(8)
N3 C10 C11 C12 -179.3(4)
C15 C10 C11 C16 -179.8(5)
N3 C10 C11 C16 0.8(7)
C10 C11 C12 C13 1.2(8)
C16 C11 C12 C13 -178.9(5)
C11 C12 C13 C14 -0.6(8)
C11 C12 C13 C17 -178.4(5)
C12 C13 C14 C15 -1.3(8)
C17 C13 C14 C15 176.5(5)
C11 C10 C15 C14 -1.9(7)
N3 C10 C15 C14 177.5(4)
C11 C10 C15 C18 175.4(5)
N3 C10 C15 C18 -5.2(7)
C13 C14 C15 C10 2.6(7)
C13 C14 C15 C18 -174.7(5)
C23 C19 C20 C21 -0.4(6)
C24 C19 C20 C21 -179.0(5)
Fe1 C19 C20 C21 59.9(4)
C23 C19 C20 C25 173.6(5)
C24 C19 C20 C25 -5.0(9)
Fe1 C19 C20 C25 -126.1(6)
C23 C19 C20 Fe1 -60.3(4)
C24 C19 C20 Fe1 121.0(6)
C19 C20 C21 C22 -0.5(6)
C25 C20 C21 C22 -174.6(5)
Fe1 C20 C21 C22 61.1(4)
C19 C20 C21 C26 172.7(6)
C25 C20 C21 C26 -1.4(9)
Fe1 C20 C21 C26 -125.7(6)
C19 C20 C21 Fe1 -61.6(4)
C25 C20 C21 Fe1 124.3(6)
C20 C21 C22 C23 1.2(6)
C26 C21 C22 C23 -172.1(5)
Fe1 C21 C22 C23 62.8(4)
C20 C21 C22 C27 173.1(5)
C26 C21 C22 C27 -0.2(9)
Fe1 C21 C22 C27 -125.3(6)
C20 C21 C22 Fe1 -61.6(4)
C26 C21 C22 Fe1 125.1(6)
C20 C19 C23 C22 1.1(6)
C24 C19 C23 C22 179.8(5)
Fe1 C19 C23 C22 -58.0(4)
C20 C19 C23 C28 -179.0(5)
C24 C19 C23 C28 -0.4(9)
Fe1 C19 C23 C28 121.8(5)
C20 C19 C23 Fe1 59.1(4)
C24 C19 C23 Fe1 -122.3(6)
C21 C22 C23 C19 -1.5(6)
C27 C22 C23 C19 -173.5(5)
Fe1 C22 C23 C19 59.7(4)
C21 C22 C23 C28 178.7(5)
C27 C22 C23 C28 6.7(9)
Fe1 C22 C23 C28 -120.1(5)
C21 C22 C23 Fe1 -61.2(4)
C27 C22 C23 Fe1 126.8(6)
C29 N4 C30 C33A -124(3)
C29 N4 C30 C31 12(4)
C29 N4 C30 C32 140.6(17)
C29 N4 C30 C32A 107.6(19)
C29 N4 C30 C31A -4(4)
C29 N4 C30 C33 -105(3)
C38 N5 C34 C35 5.5(10)
Fe2 N5 C34 C35 -163.2(6)
N5 C34 C35 C36 -0.8(11)
C34 C35 C36 C37 -1.0(11)
C35 C36 C37 C38 -2.0(11)
C34 N5 C38 C39 170.0(6)
Fe2 N5 C38 C39 -22.3(8)
C34 N5 C38 C37 -8.1(8)
Fe2 N5 C38 C37 159.6(4)
C36 C37 C38 C39 -171.5(6)
C36 C37 C38 N5 6.6(9)
N5 C38 C39 C40 -10.3(10)
C37 C38 C39 C40 167.8(6)
C41 N6 C40 N7 2.0(8)
Fe2 N6 C40 N7 -175.0(4)
C41 N6 C40 C39 -172.5(7)
Fe2 N6 C40 C39 10.5(10)
C42 N7 C40 N6 -1.6(8)
C43 N7 C40 N6 -164.6(6)
C42 N7 C40 C39 173.1(7)
C43 N7 C40 C39 10.1(11)
C38 C39 C40 N6 17.1(11)
C38 C39 C40 N7 -156.6(7)
C40 N6 C41 C42 -1.7(9)
Fe2 N6 C41 C42 174.9(5)
N6 C41 C42 N7 0.7(9)
C40 N7 C42 C41 0.5(8)
C43 N7 C42 C41 163.0(7)
C42 N7 C43 C44 -82.5(9)
C40 N7 C43 C44 77.2(8)
C42 N7 C43 C48 99.7(8)
C40 N7 C43 C48 -100.6(8)
C48 C43 C44 C45 -1.2(9)
N7 C43 C44 C45 -178.9(5)
C48 C43 C44 C49 179.3(6)
N7 C43 C44 C49 1.7(9)
C43 C44 C45 C46 1.3(10)
C49 C44 C45 C46 -179.2(6)
C44 C45 C46 C47 -0.5(10)
C44 C45 C46 C50 179.8(6)
C45 C46 C47 C48 -0.6(9)
C50 C46 C47 C48 179.1(6)
C46 C47 C48 C43 0.7(9)
C46 C47 C48 C51 -178.0(6)
C44 C43 C48 C47 0.3(9)
N7 C43 C48 C47 177.9(5)
C44 C43 C48 C51 178.9(6)
N7 C43 C48 C51 -3.5(8)
C56 C52 C53 C58 176.3(14)
C57 C52 C53 C58 -1(2)
Fe2 C52 C53 C58 -122.7(16)
C56 C52 C53 C54 -0.7(15)
C57 C52 C53 C54 -177.8(12)
Fe2 C52 C53 C54 60.3(10)
C56 C52 C53 Fe2 -61.1(9)
C57 C52 C53 Fe2 121.9(12)
C56A C52A C53A C54A 1.4(17)
C57A C52A C53A C54A -177.1(15)
Fe2 C52A C53A C54A 61.1(13)
C56A C52A C53A C58A 172.1(13)
C57A C52A C53A C58A -6(2)
Fe2 C52A C53A C58A -128.2(14)
C56A C52A C53A Fe2 -59.7(8)
C57A C52A C53A Fe2 121.8(15)
C52 C53 C54 C55 0.5(16)
C58 C53 C54 C55 -176.7(14)
Fe2 C53 C54 C55 66.1(10)
C52 C53 C54 C59 175.3(13)
C58 C53 C54 C59 -2(2)
Fe2 C53 C54 C59 -119.1(13)
C52 C53 C54 Fe2 -65.7(10)
C58 C53 C54 Fe2 117.2(14)
C52A C53A C54A C55A -2.9(19)
C58A C53A C54A C55A -173.7(14)
Fe2 C53A C54A C55A 55.9(11)
C52A C53A C54A C59A -178.5(18)
C58A C53A C54A C59A 11(3)
Fe2 C53A C54A C59A -120(2)
C52A C53A C54A Fe2 -58.8(11)
C58A C53A C54A Fe2 130.4(15)
C53 C54 C55 C56 0.0(17)
C59 C54 C55 C56 -173.3(17)
Fe2 C54 C55 C56 63.6(11)
C53 C54 C55 C60 174.3(14)
C59 C54 C55 C60 1(3)
Fe2 C54 C55 C60 -122.0(14)
C53 C54 C55 Fe2 -63.7(10)
C59 C54 C55 Fe2 123(2)
C53A C54A C55A C56A 3.2(18)
C59A C54A C55A C56A 180.0(13)
Fe2 C54A C55A C56A 61.4(9)
C53A C54A C55A C60A 172.6(16)
C59A C54A C55A C60A -11(2)
Fe2 C54A C55A C60A -129.1(17)
C53A C54A C55A Fe2 -58.3(13)
C59A C54A C55A Fe2 118.6(12)
C54 C55 C56 C52 -0.4(16)
C60 C55 C56 C52 -174.4(14)
Fe2 C55 C56 C52 57.5(9)
C54 C55 C56 C61 177.8(13)
C60 C55 C56 C61 4(2)
Fe2 C55 C56 C61 -124.3(13)
C54 C55 C56 Fe2 -57.9(11)
C60 C55 C56 Fe2 128.1(16)
C53 C52 C56 C55 0.7(15)
C57 C52 C56 C55 177.7(13)
Fe2 C52 C56 C55 -56.7(10)
C53 C52 C56 C61 -177.5(12)
C57 C52 C56 C61 -0.6(19)
Fe2 C52 C56 C61 125.1(12)
C53 C52 C56 Fe2 57.4(10)
C57 C52 C56 Fe2 -125.6(13)
C53A C52A C56A C55A 0.6(14)
C57A C52A C56A C55A 179.2(13)
Fe2 C52A C56A C55A -60.6(9)
C53A C52A C56A C61A 179.8(13)
C57A C52A C56A C61A -2(2)
Fe2 C52A C56A C61A 118.7(13)
C53A C52A C56A Fe2 61.1(9)
C57A C52A C56A Fe2 -120.2(13)
C54A C55A C56A C52A -2.2(15)
C60A C55A C56A C52A -173.0(12)
Fe2 C55A C56A C52A 62.0(8)
C54A C55A C56A C61A 178.6(13)
C60A C55A C56A C61A 8(2)
Fe2 C55A C56A C61A -117.2(14)
C54A C55A C56A Fe2 -64.1(10)
C60A C55A C56A Fe2 125.0(13)
C62 N8 C63 C65 -53.8(17)
C62 N8 C63 C66 -175.6(14)
C62 N8 C63 C64 65.8(16)
